data_4116907
loop_
_publ_author_name
'F. Albert Cotton'
'Lee M. Daniels'
'Isabelle Guimet'
'Robert W. Henning'
'Glenn T. Jordan'
'Chun Lin'
'Carlos A. Murillo'
'Arthur J. Schultz'

_publ_section_title
;
 Compounds with Two Metal-Metal Multiple Bonds: New Ways of Making
 Doublets into Cyclic Quartets
;
_journal_name_full 'Journal of the American Chemical Society'
_journal_page_first 12531
_journal_page_last 12538
_journal_paper_doi 10.1021/ja982425f
_journal_volume 120
_journal_year 1998
_chemical_formula_sum 'C60 H60 I4 Mo4 N8 O8'
_chemical_formula_weight 1912.52
_space_group_IT_number 14
_symmetry_cell_setting monoclinic
_symmetry_space_group_name_Hall '-P 2ybc'
_symmetry_space_group_name_H-M 'P 1 21/c 1'
_atom_sites_solution_hydrogens geom
_atom_sites_solution_primary direct
_atom_sites_solution_secondary difmap
_audit_creation_method SHELXL
_cell_angle_alpha 90.00
_cell_angle_beta 94.600(10)
_cell_angle_gamma 90.00
_cell_formula_units_Z 2
_cell_length_a 13.393(2)
_cell_length_b 10.8520(10)
_cell_length_c 22.278(3)
_cell_measurement_reflns_used 250
_cell_measurement_temperature 213(2)
_cell_measurement_theta_max 20.4
_cell_measurement_theta_min 9.0
_cell_volume 3227.5(7)
_computing_cell_refinement MADNES
_computing_data_collection MADNES
_computing_data_reduction PROCOR
_computing_molecular_graphics 'XP (Siemens, 1990)'
_computing_publication_material 'SHELXL-93 (Sheldrick, 1993)'
_computing_structure_refinement 'SHELXL-93 (Sheldrick, 1993)'
_computing_structure_solution 'SHELXS-86 (Sheldrick, 1990)'
_diffrn_ambient_temperature 213(2)
_diffrn_measurement_device 'Nonius FAST area detector'
_diffrn_measurement_method 'Ellipsoid-mask fitting'
_diffrn_radiation_monochromator graphite
_diffrn_radiation_source 'fine-focus sealed tube'
_diffrn_radiation_type MoK\a
_diffrn_radiation_wavelength 0.71073
_diffrn_reflns_av_R_equivalents 0.0438
_diffrn_reflns_av_sigmaI/netI 0.0339
_diffrn_reflns_limit_h_max 16
_diffrn_reflns_limit_h_min -14
_diffrn_reflns_limit_k_max 12
_diffrn_reflns_limit_k_min -12
_diffrn_reflns_limit_l_max 26
_diffrn_reflns_limit_l_min -26
_diffrn_reflns_number 16652
_diffrn_reflns_theta_max 25.26
_diffrn_reflns_theta_min 2.29
_diffrn_standards_number 'none (area detector data)'
_exptl_absorpt_coefficient_mu 2.731
_exptl_absorpt_correction_T_max 0.590
_exptl_absorpt_correction_T_min 0.360
_exptl_absorpt_correction_type multi-scan
_exptl_crystal_colour 'dark red'
_exptl_crystal_density_diffrn 1.968
_exptl_crystal_description cube
_exptl_crystal_F_000 1840
_exptl_crystal_size_max 0.40
_exptl_crystal_size_mid 0.35
_exptl_crystal_size_min 0.20
_refine_diff_density_max 1.276
_refine_diff_density_min -0.786
_refine_diff_density_rms 0.144
_refine_ls_extinction_method none
_refine_ls_goodness_of_fit_all 1.142
_refine_ls_goodness_of_fit_obs 1.103
_refine_ls_hydrogen_treatment noref
_refine_ls_matrix_type full
_refine_ls_number_parameters 441
_refine_ls_number_reflns 5768
_refine_ls_number_restraints 34
_refine_ls_restrained_S_all 1.177
_refine_ls_restrained_S_obs 1.101
_refine_ls_R_factor_all 0.0581
_refine_ls_R_factor_obs 0.0476
_refine_ls_shift/esd_max 0.210
_refine_ls_shift/esd_mean 0.008
_refine_ls_structure_factor_coef Fsqd
_refine_ls_weighting_details 'w=1/[\s^2^(Fo^2^)+(0.0547P)^2^+16.5089P] where P=(Fo^2^+2Fc^2^)/3'
_refine_ls_weighting_scheme calc
_refine_ls_wR_factor_all 0.1357
_refine_ls_wR_factor_obs 0.1177
_reflns_number_observed 5023
_reflns_number_total 5788
_reflns_observed_criterion >2sigma(I)
_cod_data_source_file ja982425f_8.cif
_cod_data_source_block CMPD_6
_cod_depositor_comments
;
The following automatic conversions were performed:

'_refine_ls_weighting_scheme' value 'calc
w=1/[\s^2^(Fo^2^)+(0.0547P)^2^+16.5089P] where P=(Fo^2^+2Fc^2^)/3'
was changed to 'calc'. New tag '_refine_ls_weighting_details' was
created. The value of the new tag was set to
'w=1/[\s^2^(Fo^2^)+(0.0547P)^2^+16.5089P] where P=(Fo^2^+2Fc^2^)/3'.

Automatic conversion script
Id: cif_fix_values 3143 2015-03-26 13:38:13Z robertas 
;
_cod_database_code 4116907

loop_
_symmetry_equiv_pos_as_xyz
'x, y, z'
'-x, y+1/2, -z+1/2'
'-x, -y, -z'
'x, -y-1/2, z-1/2'

loop_
_atom_site_aniso_label
_atom_site_aniso_U_11
_atom_site_aniso_U_22
_atom_site_aniso_U_33
_atom_site_aniso_U_23
_atom_site_aniso_U_13
_atom_site_aniso_U_12
Mo2 0.0430(3) 0.0468(3) 0.0373(3) -0.0042(2) 0.0060(2) -0.0044(3)
Mo1 0.0420(3) 0.0539(4) 0.0357(3) -0.0044(2) 0.0081(2) -0.0072(3)
I1 0.0563(3) 0.0584(3) 0.0436(3) 0.0027(2) 0.0102(2) -0.0041(2)
I2 0.0500(3) 0.0487(3) 0.0572(3) -0.0109(2) 0.0130(2) -0.0088(2)
N1 0.050(3) 0.056(4) 0.045(3) -0.014(3) 0.011(3) -0.005(3)
N4 0.046(3) 0.052(3) 0.039(3) 0.000(3) 0.007(2) 0.001(3)
N3 0.036(3) 0.057(4) 0.049(3) -0.003(3) 0.005(2) -0.008(3)
N2 0.050(3) 0.061(4) 0.044(3) 0.000(3) 0.011(3) -0.007(3)
O4 0.062(4) 0.130(7) 0.095(5) 0.027(5) -0.012(4) -0.003(4)
O2 0.192(10) 0.116(7) 0.061(5) -0.021(5) 0.065(6) 0.002(7)
C2 0.045(4) 0.058(4) 0.056(4) 0.000(4) 0.014(3) -0.007(3)
C1 0.049(4) 0.052(4) 0.044(4) -0.007(3) 0.010(3) -0.001(3)
O1 0.126(8) 0.069(7) 0.038(5) -0.016(4) -0.008(5) -0.005(6)
C11 0.046(16) 0.064(8) 0.044(6) -0.008(6) 0.009(12) 0.010(14)
C12 0.059(12) 0.055(11) 0.065(7) -0.019(8) 0.015(6) -0.019(9)
C13 0.070(6) 0.057(12) 0.036(7) -0.006(7) 0.002(6) -0.002(11)
C14 0.069(6) 0.060(11) 0.045(10) -0.018(7) 0.008(8) -0.016(8)
C15 0.090(8) 0.055(8) 0.038(9) -0.004(7) 0.011(10) -0.015(7)
C16 0.072(6) 0.065(7) 0.032(9) -0.006(7) 0.022(12) -0.008(6)
C17 0.105(13) 0.093(13) 0.043(9) -0.018(9) -0.006(8) 0.005(10)
O1' 0.126(8) 0.069(7) 0.038(5) -0.016(4) -0.008(5) -0.005(6)
C11' 0.046(16) 0.064(8) 0.044(6) -0.008(6) 0.009(12) 0.010(14)
C12' 0.059(12) 0.055(11) 0.065(7) -0.019(8) 0.015(6) -0.019(9)
C13' 0.070(6) 0.057(12) 0.036(7) -0.006(7) 0.002(6) -0.002(11)
C14' 0.069(6) 0.060(11) 0.045(10) -0.018(7) 0.008(8) -0.016(8)
C15' 0.090(8) 0.055(8) 0.038(9) -0.004(7) 0.011(10) -0.015(7)
C16' 0.072(6) 0.065(7) 0.032(9) -0.006(7) 0.022(12) -0.008(6)
C17' 0.123(23) 0.073(17) 0.031(12) 0.007(12) 0.013(13) -0.022(15)
C21 0.057(5) 0.057(5) 0.052(4) 0.001(3) 0.022(4) -0.007(4)
C22 0.055(5) 0.159(11) 0.038(4) -0.002(5) 0.015(4) 0.022(6)
C24 0.116(9) 0.063(5) 0.059(5) -0.005(4) 0.055(6) -0.004(5)
C23 0.096(7) 0.116(9) 0.044(5) -0.008(5) 0.020(5) 0.019(6)
C26 0.053(5) 0.117(9) 0.091(7) -0.032(6) 0.027(5) -0.005(5)
C25 0.090(8) 0.130(11) 0.107(9) -0.047(8) 0.060(8) -0.020(7)
C27 0.250(20) 0.089(8) 0.052(6) 0.007(6) 0.056(9) 0.057(10)
O3 0.071(6) 0.072(6) 0.109(8) -0.001(5) -0.020(6) -0.020(5)
C31 0.032(9) 0.060(7) 0.052(9) 0.002(8) 0.006(5) 0.003(6)
C32 0.059(8) 0.060(9) 0.074(9) 0.011(6) -0.011(6) -0.012(6)
C33 0.053(7) 0.073(8) 0.058(6) 0.007(6) -0.009(5) -0.001(5)
C34 0.045(7) 0.063(8) 0.067(7) -0.014(6) 0.005(6) -0.011(5)
C35 0.046(6) 0.054(7) 0.114(12) -0.011(7) -0.010(7) -0.006(5)
C36 0.038(5) 0.044(6) 0.082(9) 0.002(6) -0.021(6) 0.003(4)
C37 0.060(10) 0.148(18) 0.054(8) -0.009(10) 0.003(8) -0.064(11)
O3' 0.071(6) 0.072(6) 0.109(8) -0.001(5) -0.020(6) -0.020(5)
C31' 0.032(9) 0.060(7) 0.052(9) 0.002(8) 0.006(5) 0.003(6)
C32' 0.059(8) 0.060(9) 0.074(9) 0.011(6) -0.011(6) -0.012(6)
C33' 0.053(7) 0.073(8) 0.058(6) 0.007(6) -0.009(5) -0.001(5)
C34' 0.045(7) 0.063(8) 0.067(7) -0.014(6) 0.005(6) -0.011(5)
C35' 0.046(6) 0.054(7) 0.114(12) -0.011(7) -0.010(7) -0.006(5)
C36' 0.038(5) 0.044(6) 0.082(9) 0.002(6) -0.021(6) 0.003(4)
C37' 0.119(53) 0.185(76) 0.197(79) -0.059(57) 0.112(58) -0.105(57)
C41 0.048(4) 0.054(4) 0.042(4) 0.012(3) 0.005(3) -0.001(3)
C42 0.054(5) 0.072(5) 0.064(5) 0.008(4) 0.009(4) 0.000(4)
C46 0.064(5) 0.096(7) 0.046(4) -0.017(4) 0.004(4) 0.011(5)
C45 0.062(6) 0.120(9) 0.050(5) -0.010(5) -0.008(4) -0.005(6)
C43 0.050(5) 0.068(6) 0.109(8) 0.015(5) 0.001(5) -0.001(4)
C44 0.068(6) 0.084(6) 0.061(5) 0.025(5) -0.011(4) -0.014(5)
C47 0.117(11) 0.128(12) 0.128(12) 0.018(9) 0.015(9) 0.041(9)

loop_
_atom_site_label
_atom_site_type_symbol
_atom_site_fract_x
_atom_site_fract_y
_atom_site_fract_z
_atom_site_U_iso_or_equiv
_atom_site_thermal_displace_type
_atom_site_occupancy
_atom_site_calc_flag
_atom_site_refinement_flags
_atom_site_disorder_group
Mo2 Mo 0.33539(4) 0.51461(6) 0.48088(3) 0.0422(2) Uani 1 d . .
Mo1 Mo 0.60162(4) 0.42680(6) 0.43366(3) 0.0436(2) Uani 1 d . .
I1 I 0.46453(4) 0.61756(5) 0.39874(2) 0.0524(2) Uani 1 d . .
I2 I 0.42444(4) 0.28878(4) 0.44727(2) 0.0515(2) Uani 1 d . .
N1 N 0.6822(5) 0.2612(6) 0.4392(3) 0.0500(14) Uani 1 d . .
N4 N 0.2442(4) 0.6722(6) 0.4705(3) 0.0454(13) Uani 1 d . .
N3 N 0.2239(4) 0.4112(6) 0.5194(3) 0.0470(14) Uani 1 d . .
N2 N 0.7115(5) 0.5186(6) 0.3886(3) 0.0514(15) Uani 1 d . .
O4 O -0.0226(5) 0.7238(8) 0.2658(4) 0.097(2) Uani 1 d . .
O2 O 0.7607(9) 0.4623(9) 0.1453(4) 0.120(3) Uani 1 d . .
C2 C 0.2224(6) 0.4160(7) 0.5782(4) 0.053(2) Uani 1 d . .
H2A H 0.1732(6) 0.3718(7) 0.5970(4) 0.063 Uiso 1 calc R .
C1 C 0.7451(5) 0.2429(7) 0.4872(3) 0.048(2) Uani 1 d . .
H1A H 0.7822(5) 0.1694(7) 0.4911(3) 0.058 Uiso 1 calc R .
O1 O 0.6203(10) -0.1537(10) 0.2915(5) 0.078(3) Uani 0.606(9) d PD 1
C11 C 0.6673(63) 0.1544(17) 0.4013(7) 0.051(7) Uani 0.606(9) d PD 1
C12 C 0.6522(21) 0.1694(17) 0.3389(8) 0.059(4) Uani 0.606(9) d PD 1
H12A H 0.6488(21) 0.2490(17) 0.3223(8) 0.071 Uiso 0.606(9) calc PR 1
C13 C 0.6423(15) 0.0672(15) 0.3013(7) 0.054(4) Uani 0.606(9) d PD 1
H13A H 0.6437(15) 0.0778(15) 0.2595(7) 0.065 Uiso 0.606(9) calc PR 1
C14 C 0.6306(14) -0.0492(15) 0.3241(7) 0.058(4) Uani 0.606(9) d PD 1
C15 C 0.6359(15) -0.0620(13) 0.3857(7) 0.061(4) Uani 0.606(9) d PD 1
H15A H 0.6304(15) -0.1412(13) 0.4023(7) 0.073 Uiso 0.606(9) calc PR 1
C16 C 0.6487(27) 0.0363(17) 0.4234(6) 0.055(3) Uani 0.606(9) d PD 1
H16A H 0.6451(27) 0.0249(17) 0.4650(6) 0.067 Uiso 0.606(9) calc PR 1
C17 C 0.6202(15) -0.1482(18) 0.2300(7) 0.081(5) Uani 0.606(9) d PD 1
H17A H 0.6122(15) -0.2305(18) 0.2133(7) 0.122 Uiso 0.606(9) calc PR 1
H17B H 0.6830(15) -0.1135(18) 0.2192(7) 0.122 Uiso 0.606(9) calc PR 1
H17C H 0.5652(15) -0.0966(18) 0.2140(7) 0.122 Uiso 0.606(9) calc PR 1
O1' O 0.6200(15) -0.0849(14) 0.2549(7) 0.078(3) Uani 0.394(9) d PD 2
C11' C 0.6599(105) 0.1733(31) 0.3928(12) 0.051(7) Uani 0.394(9) d PD 2
C12' C 0.6695(38) 0.2068(23) 0.3323(13) 0.059(4) Uani 0.394(9) d PD 2
H12B H 0.6929(38) 0.2853(23) 0.3224(13) 0.071 Uiso 0.394(9) calc PR 2
C13' C 0.6436(27) 0.1209(21) 0.2878(9) 0.054(4) Uani 0.394(9) d PD 2
H13B H 0.6322(27) 0.1474(21) 0.2477(9) 0.065 Uiso 0.394(9) calc PR 2
C14' C 0.6341(25) -0.0034(20) 0.3010(11) 0.058(4) Uani 0.394(9) d PD 2
C15' C 0.6365(26) -0.0382(22) 0.3594(11) 0.061(4) Uani 0.394(9) d PD 2
H15B H 0.6283(26) -0.1217(22) 0.3691(11) 0.073 Uiso 0.394(9) calc PR 2
C16' C 0.6508(45) 0.0480(28) 0.4045(10) 0.055(3) Uani 0.394(9) d PD 2
H16B H 0.6547(45) 0.0213(28) 0.4448(10) 0.067 Uiso 0.394(9) calc PR 2
C17' C 0.6048(23) -0.2058(19) 0.2662(11) 0.075(8) Uani 0.394(9) d PD 2
H17D H 0.5962(23) -0.2506(19) 0.2284(11) 0.113 Uiso 0.394(9) calc PR 2
H17E H 0.5452(23) -0.2149(19) 0.2878(11) 0.113 Uiso 0.394(9) calc PR 2
H17F H 0.6622(23) -0.2384(19) 0.2904(11) 0.113 Uiso 0.394(9) calc PR 2
C21 C 0.7232(6) 0.5055(7) 0.3257(4) 0.054(2) Uani 1 d . .
C22 C 0.6409(7) 0.5060(12) 0.2847(4) 0.084(3) Uani 1 d . .
H22A H 0.5771(7) 0.5189(12) 0.2983(4) 0.100 Uiso 1 calc R .
C24 C 0.7419(9) 0.4757(9) 0.2029(4) 0.077(3) Uani 1 d . .
C23 C 0.6500(9) 0.4879(11) 0.2234(4) 0.084(3) Uani 1 d . .
H23A H 0.5924(9) 0.4841(11) 0.1964(4) 0.101 Uiso 1 calc R .
C26 C 0.8152(7) 0.4893(11) 0.3049(5) 0.086(3) Uani 1 d . .
H26A H 0.8727(7) 0.4883(11) 0.3320(5) 0.103 Uiso 1 calc R .
C25 C 0.8242(10) 0.4746(13) 0.2445(6) 0.106(4) Uani 1 d . .
H25A H 0.8883(10) 0.4633(13) 0.2309(6) 0.128 Uiso 1 calc R .
C27 C 0.6805(15) 0.4641(12) 0.1039(5) 0.128(7) Uani 1 d . .
H27A H 0.7031(15) 0.4536(12) 0.0639(5) 0.192 Uiso 1 calc R .
H27B H 0.6459(15) 0.5423(12) 0.1060(5) 0.192 Uiso 1 calc R .
H27C H 0.6351(15) 0.3976(12) 0.1121(5) 0.192 Uiso 1 calc R .
O3 O -0.0328(8) 0.0721(10) 0.4039(5) 0.085(3) Uani 0.686(7) d PD 1
C31 C 0.1617(14) 0.3248(11) 0.4893(13) 0.048(3) Uani 0.686(7) d PD 1
C32 C 0.0989(10) 0.3625(13) 0.4409(6) 0.065(3) Uani 0.686(7) d PD 1
H32A H 0.0992(10) 0.4454(13) 0.4288(6) 0.078 Uiso 0.686(7) calc PR 1
C33 C 0.0351(10) 0.2792(12) 0.4099(6) 0.062(3) Uani 0.686(7) d PD 1
H33A H -0.0062(10) 0.3052(12) 0.3761(6) 0.075 Uiso 0.686(7) calc PR 1
C34 C 0.0325(9) 0.1582(13) 0.4288(6) 0.058(3) Uani 0.686(7) d PD 1
C35 C 0.0960(9) 0.1214(12) 0.4749(8) 0.072(4) Uani 0.686(7) d PD 1
H35A H 0.0953(9) 0.0387(12) 0.4873(8) 0.087 Uiso 0.686(7) calc PR 1
C36 C 0.1620(8) 0.2017(10) 0.5042(6) 0.056(3) Uani 0.686(7) d PD 1
H36A H 0.2081(8) 0.1724(10) 0.5349(6) 0.067 Uiso 0.686(7) calc PR 1
C37 C -0.0932(16) 0.1001(26) 0.3549(7) 0.088(6) Uani 0.686(7) d PD 1
H37A H -0.1345(16) 0.0292(26) 0.3432(7) 0.132 Uiso 0.686(7) calc PR 1
H37B H -0.0531(16) 0.1225(26) 0.3222(7) 0.132 Uiso 0.686(7) calc PR 1
H37C H -0.1359(16) 0.1688(26) 0.3639(7) 0.132 Uiso 0.686(7) calc PR 1
O3' O -0.0872(15) 0.1687(19) 0.3824(12) 0.085(3) Uani 0.314(7) d PD 2
C31' C 0.1419(36) 0.3497(25) 0.4816(32) 0.048(3) Uani 0.314(7) d PD 2
C32' C 0.0578(19) 0.4136(21) 0.4595(14) 0.065(3) Uani 0.314(7) d PD 2
H32B H 0.0520(19) 0.4985(21) 0.4669(14) 0.078 Uiso 0.314(7) calc PR 2
C33' C -0.0180(17) 0.3511(20) 0.4263(12) 0.062(3) Uani 0.314(7) d PD 2
H33B H -0.0753(17) 0.3941(20) 0.4109(12) 0.075 Uiso 0.314(7) calc PR 2
C34' C -0.0104(17) 0.2270(22) 0.4158(13) 0.058(3) Uani 0.314(7) d PD 2
C35' C 0.0739(19) 0.1679(28) 0.4324(20) 0.072(4) Uani 0.314(7) d PD 2
H35B H 0.0824(19) 0.0857(28) 0.4206(20) 0.087 Uiso 0.314(7) calc PR 2
C36' C 0.1499(16) 0.2280(20) 0.4676(14) 0.056(3) Uani 0.314(7) d PD 2
H36B H 0.2074(16) 0.1840(20) 0.4819(14) 0.067 Uiso 0.314(7) calc PR 2
C37' C -0.0879(47) 0.0464(38) 0.3767(29) 0.162(44) Uani 0.314(7) d PD 2
H37D H -0.1471(47) 0.0213(38) 0.3518(29) 0.243 Uiso 0.314(7) calc PR 2
H37E H -0.0886(47) 0.0088(38) 0.4161(29) 0.243 Uiso 0.314(7) calc PR 2
H37F H -0.0284(47) 0.0202(38) 0.3580(29) 0.243 Uiso 0.314(7) calc PR 2
C41 C 0.1718(5) 0.6879(7) 0.4212(3) 0.048(2) Uani 1 d . .
C42 C 0.0821(6) 0.7498(9) 0.4249(4) 0.063(2) Uani 1 d . .
H42A H 0.0659(6) 0.7813(9) 0.4622(4) 0.076 Uiso 1 calc R .
C46 C 0.1893(7) 0.6353(10) 0.3652(4) 0.069(2) Uani 1 d . .
H46A H 0.2484(7) 0.5901(10) 0.3616(4) 0.083 Uiso 1 calc R .
C45 C 0.1228(7) 0.6483(11) 0.3162(4) 0.078(3) Uani 1 d . .
H45A H 0.1369(7) 0.6120(11) 0.2795(4) 0.094 Uiso 1 calc R .
C43 C 0.0160(7) 0.7661(9) 0.3746(5) 0.076(3) Uani 1 d . .
H43A H -0.0425(7) 0.8127(9) 0.3776(5) 0.092 Uiso 1 calc R .
C44 C 0.0355(7) 0.7136(10) 0.3192(4) 0.072(3) Uani 1 d . .
C47 C -0.1077(11) 0.7931(14) 0.2653(7) 0.124(5) Uani 1 d . .
H47A H -0.1415(11) 0.7928(14) 0.2251(7) 0.186 Uiso 1 calc R .
H47B H -0.0904(11) 0.8771(14) 0.2769(7) 0.186 Uiso 1 calc R .
H47C H -0.1517(11) 0.7587(14) 0.2935(7) 0.186 Uiso 1 calc R .

loop_
_atom_type_symbol
_atom_type_description
_atom_type_scat_dispersion_real
_atom_type_scat_dispersion_imag
_atom_type_scat_source
C C 0.0033 0.0016 'International Tables Vol C Tables 4.2.6.8 and 6.1.1.4'
H H 0.0000 0.0000 'International Tables Vol C Tables 4.2.6.8 and 6.1.1.4'
N N 0.0061 0.0033 'International Tables Vol C Tables 4.2.6.8 and 6.1.1.4'
O O 0.0106 0.0060 'International Tables Vol C Tables 4.2.6.8 and 6.1.1.4'
Mo Mo -1.6832 0.6857 'International Tables Vol C Tables 4.2.6.8 and 6.1.1.4'
I I -0.4742 1.8119 'International Tables Vol C Tables 4.2.6.8 and 6.1.1.4'

loop_
_geom_angle_atom_site_label_1
_geom_angle_atom_site_label_2
_geom_angle_atom_site_label_3
_geom_angle
_geom_angle_site_symmetry_1
_geom_angle_site_symmetry_3
_geom_angle_publ_flag
N4 Mo2 N3 93.1(2) . . y
N4 Mo2 Mo1 92.3(2) . 3_666 y
N3 Mo2 Mo1 92.2(2) . 3_666 y
N4 Mo2 I1 89.3(2) . . y
N3 Mo2 I1 163.6(2) . . y
Mo1 Mo2 I1 103.97(3) 3_666 . y
N4 Mo2 I2 157.1(2) . . y
N3 Mo2 I2 88.5(2) . . y
Mo1 Mo2 I2 110.44(3) 3_666 . y
I1 Mo2 I2 83.11(2) . . y
N4 Mo2 Mo1 134.5(2) . . y
N3 Mo2 Mo1 132.2(2) . . y
Mo1 Mo2 Mo1 90.51(3) 3_666 . y
I1 Mo2 Mo1 46.30(2) . . y
I2 Mo2 Mo1 46.47(2) . . y
N1 Mo1 N2 93.3(2) . . y
N1 Mo1 Mo2 92.2(2) . 3_666 y
N2 Mo1 Mo2 92.5(2) . 3_666 y
N1 Mo1 I1 164.2(2) . . y
N2 Mo1 I1 89.2(2) . . y
Mo2 Mo1 I1 103.30(3) 3_666 . y
N1 Mo1 I2 88.4(2) . . y
N2 Mo1 I2 157.6(2) . . y
Mo2 Mo1 I2 109.76(3) 3_666 . y
I1 Mo1 I2 83.47(2) . . y
N1 Mo1 Mo2 132.0(2) . . y
N2 Mo1 Mo2 134.6(2) . . y
Mo2 Mo1 Mo2 89.49(3) 3_666 . y
I1 Mo1 Mo2 46.54(2) . . y
I2 Mo1 Mo2 46.66(2) . . y
Mo1 I1 Mo2 87.16(2) . . y
Mo1 I2 Mo2 86.88(2) . . y
C1 N1 C11' 124.8(41) . . ?
C1 N1 C11 113.7(23) . . ?
C1 N1 Mo1 118.0(5) . . ?
C11' N1 Mo1 117.1(44) . . ?
C11 N1 Mo1 127.6(26) . . ?
C1 N4 C41 119.9(6) 3_666 . ?
C1 N4 Mo2 117.5(5) 3_666 . ?
C41 N4 Mo2 122.6(5) . . ?
C2 N3 C31 116.8(15) . . ?
C2 N3 C31' 120.9(34) . . ?
C2 N3 Mo2 117.0(5) . . ?
C31 N3 Mo2 125.4(14) . . ?
C31' N3 Mo2 121.6(33) . . ?
C2 N2 C21 118.8(6) 3_666 . ?
C2 N2 Mo1 117.0(5) 3_666 . ?
C21 N2 Mo1 124.0(5) . . ?
C47 O4 C44 117.8(11) . . ?
C24 O2 C27 116.8(11) . . ?
N3 C2 N2 121.2(7) . 3_666 ?
N4 C1 N1 119.9(7) 3_666 . ?
C14 O1 C17 119.5(13) . . ?
C12 C11 C16 116.0(16) . . ?
C12 C11 N1 119.5(14) . . ?
C16 C11 N1 123.5(16) . . ?
C13 C12 C11 120.4(16) . . ?
C14 C13 C12 121.2(13) . . ?
O1 C14 C13 125.7(14) . . ?
O1 C14 C15 116.6(15) . . ?
C13 C14 C15 117.6(11) . . ?
C16 C15 C14 122.0(13) . . ?
C15 C16 C11 121.3(12) . . ?
C17' O1' C14' 120.2(17) . . ?
C16' C11' C12' 116.6(21) . . ?
C16' C11' N1 122.4(25) . . ?
C12' C11' N1 119.5(28) . . ?
C13' C12' C11' 118.2(21) . . ?
C12' C13' C14' 121.7(19) . . ?
C15' C14' O1' 122.5(21) . . ?
C15' C14' C13' 118.7(15) . . ?
O1' C14' C13' 118.8(21) . . ?
C14' C15' C16' 120.3(18) . . ?
C15' C16' C11' 122.4(19) . . ?
C26 C21 C22 118.3(8) . . ?
C26 C21 N2 121.3(8) . . ?
C22 C21 N2 120.3(7) . . ?
C21 C22 C23 121.4(9) . . ?
O2 C24 C23 125.6(12) . . ?
O2 C24 C25 116.2(11) . . ?
C23 C24 C25 118.2(9) . . ?
C24 C23 C22 119.9(11) . . ?
C21 C26 C25 120.2(11) . . ?
C26 C25 C24 121.9(10) . . ?
C37 O3 C34 120.0(14) . . ?
C32 C31 C36 117.9(11) . . ?
C32 C31 N3 118.8(13) . . ?
C36 C31 N3 123.2(12) . . ?
C31 C32 C33 120.6(13) . . ?
C34 C33 C32 119.8(12) . . ?
C35 C34 O3 116.9(13) . . ?
C35 C34 C33 119.1(11) . . ?
O3 C34 C33 123.9(13) . . ?
C34 C35 C36 121.5(13) . . ?
C35 C36 C31 120.8(12) . . ?
C37' O3' C34' 120.6(29) . . ?
C36' C31' C32' 118.9(18) . . ?
C36' C31' N3 119.7(20) . . ?
C32' C31' N3 121.4(20) . . ?
C31' C32' C33' 119.1(20) . . ?
C34' C33' C32' 120.8(19) . . ?
C35' C34' C33' 120.0(18) . . ?
C35' C34' O3' 120.8(20) . . ?
C33' C34' O3' 118.8(20) . . ?
C34' C35' C36' 119.9(21) . . ?
C31' C36' C35' 120.9(19) . . ?
C42 C41 C46 117.1(7) . . ?
C42 C41 N4 123.8(7) . . ?
C46 C41 N4 119.1(7) . . ?
C43 C42 C41 121.1(9) . . ?
C45 C46 C41 121.7(9) . . ?
C46 C45 C44 121.3(9) . . ?
C42 C43 C44 120.6(9) . . ?
O4 C44 C45 115.1(10) . . ?
O4 C44 C43 126.7(10) . . ?
C45 C44 C43 118.2(8) . . ?

loop_
_geom_bond_atom_site_label_1
_geom_bond_atom_site_label_2
_geom_bond_distance
_geom_bond_site_symmetry_2
_geom_bond_publ_flag
Mo2 N4 2.103(6) . y
Mo2 N3 2.105(6) . y
Mo2 Mo1 2.1172(9) 3_666 y
Mo2 I1 2.8454(8) . y
Mo2 I2 2.8516(8) . y
Mo2 Mo1 3.9154(10) . y
Mo1 N1 2.094(7) . y
Mo1 N2 2.098(6) . y
Mo1 Mo2 2.1173(9) 3_666 y
Mo1 I1 2.8342(9) . y
Mo1 I2 2.8429(8) . y
N1 C1 1.322(10) . ?
N1 C11' 1.42(2) . ?
N1 C11 1.44(2) . ?
N4 C1 1.318(9) 3_666 ?
N4 C41 1.416(9) . ?
N3 C2 1.314(10) . ?
N3 C31 1.391(13) . ?
N3 C31' 1.49(2) . ?
N2 C2 1.315(10) 3_666 ?
N2 C21 1.429(10) . ?
O4 C47 1.365(15) . ?
O4 C44 1.374(11) . ?
O2 C24 1.335(11) . ?
O2 C27 1.36(2) . ?
C2 N2 1.315(10) 3_666 ?
C1 N4 1.318(9) 3_666 ?
O1 C14 1.348(15) . ?
O1 C17 1.37(2) . ?
C11 C12 1.40(2) . ?
C11 C16 1.40(2) . ?
C12 C13 1.39(2) . ?
C13 C14 1.38(2) . ?
C14 C15 1.38(2) . ?
C15 C16 1.36(2) . ?
O1' C17' 1.35(2) . ?
O1' C14' 1.36(2) . ?
C11' C16' 1.39(2) . ?
C11' C12' 1.41(2) . ?
C12' C13' 1.38(2) . ?
C13' C14' 1.39(2) . ?
C14' C15' 1.35(3) . ?
C15' C16' 1.38(2) . ?
C21 C26 1.362(12) . ?
C21 C22 1.374(12) . ?
C22 C23 1.395(12) . ?
C24 C23 1.353(15) . ?
C24 C25 1.38(2) . ?
C26 C25 1.37(2) . ?
O3 C37 1.34(2) . ?
O3 C34 1.366(14) . ?
C31 C32 1.37(2) . ?
C31 C36 1.38(2) . ?
C32 C33 1.39(2) . ?
C33 C34 1.38(2) . ?
C34 C35 1.34(2) . ?
C35 C36 1.37(2) . ?
O3' C37' 1.33(3) . ?
O3' C34' 1.37(2) . ?
C31' C36' 1.36(3) . ?
C31' C32' 1.38(3) . ?
C32' C33' 1.38(2) . ?
C33' C34' 1.37(3) . ?
C34' C35' 1.32(3) . ?
C35' C36' 1.40(2) . ?
C41 C42 1.385(11) . ?
C41 C46 1.409(11) . ?
C42 C43 1.381(13) . ?
C46 C45 1.360(12) . ?
C45 C44 1.374(14) . ?
C43 C44 1.40(2) . ?
